data_7057674
loop_
_publ_author_name
'Ghosh, Sagar'
'Hari, Nairita'
'Pinkowicz, Dawid'
'Fitta, Magdalena'
'Mohanta, Sasankasekhar'

_publ_section_title
;
 Syntheses, crystal structures and magnetic properties of a series of
 ZnII2LnIII2 compounds (Ln = Gd, Tb, Dy, Ho and Er): contrasting
 structural and magnetic features
;
_journal_issue 19
_journal_name_full 'New Journal of Chemistry'
_journal_page_first 15917
_journal_paper_doi 10.1039/C8NJ02532K
_journal_volume 42
_journal_year 2018
_chemical_formula_sum 'C34 H52 Cl2 N4 O16 Tb2 Zn2'
_chemical_formula_weight 1292.27
_space_group_crystal_system monoclinic
_space_group_IT_number 14
_space_group_name_Hall '-P 2yn'
_space_group_name_H-M_alt 'P 1 21/n 1'
_symmetry_space_group_name_Hall '-P 2yn'
_symmetry_space_group_name_H-M 'P 1 21/n 1'
_atom_sites_solution_hydrogens mixed
_audit_creation_method SHELXL-2014/7
_audit_update_record
;
2018-08-20 deposited with the CCDC.
2018-08-27 downloaded from the CCDC.
;
_cell_angle_alpha 90
_cell_angle_beta 110.392(5)
_cell_angle_gamma 90
_cell_formula_units_Z 2
_cell_length_a 11.6443(18)
_cell_length_b 12.6159(19)
_cell_length_c 16.488(3)
_cell_measurement_reflns_used 7738
_cell_measurement_temperature 296(2)
_cell_measurement_theta_max 26.38
_cell_measurement_theta_min 2.47
_cell_volume 2270.3(6)
_computing_cell_refinement 'Bruker SAINT'
_computing_data_collection 'Bruker APEX2'
_computing_data_reduction 'Bruker SAINT'
_computing_molecular_graphics 'Bruker SHELXTL'
_computing_publication_material 'Bruker SHELXTL'
_computing_structure_refinement 'SHELXL-2014/7 (Sheldrick, 2014)'
_computing_structure_solution 'SHELXS-97 (Sheldrick, 2008)'
_diffrn_ambient_temperature 296(2)
_diffrn_measured_fraction_theta_full 1.000
_diffrn_measured_fraction_theta_max 0.996
_diffrn_measurement_device_type 'Bruker APEX-II CCD'
_diffrn_measurement_method '\f and \w scans'
_diffrn_radiation_type MoK\a
_diffrn_radiation_wavelength 0.71073
_diffrn_reflns_av_R_equivalents 0.0570
_diffrn_reflns_av_unetI/netI 0.0392
_diffrn_reflns_Laue_measured_fraction_full 1.000
_diffrn_reflns_Laue_measured_fraction_max 0.996
_diffrn_reflns_limit_h_max 14
_diffrn_reflns_limit_h_min -14
_diffrn_reflns_limit_k_max 14
_diffrn_reflns_limit_k_min -15
_diffrn_reflns_limit_l_max 20
_diffrn_reflns_limit_l_min -20
_diffrn_reflns_number 27103
_diffrn_reflns_point_group_measured_fraction_full 1.000
_diffrn_reflns_point_group_measured_fraction_max 0.996
_diffrn_reflns_theta_full 25.242
_diffrn_reflns_theta_max 26.495
_diffrn_reflns_theta_min 1.872
_exptl_absorpt_coefficient_mu 4.307
_exptl_absorpt_correction_T_max 0.7460
_exptl_absorpt_correction_T_min 0.3614
_exptl_absorpt_correction_type multi-scan
_exptl_absorpt_process_details SADABS
_exptl_crystal_colour yellow
_exptl_crystal_density_diffrn 1.890
_exptl_crystal_description cuboid
_exptl_crystal_F_000 1272
_exptl_crystal_size_max 0.180
_exptl_crystal_size_mid 0.160
_exptl_crystal_size_min 0.140
_exptl_transmission_factor_max 0.7460
_exptl_transmission_factor_min 0.3614
_refine_diff_density_max 1.232
_refine_diff_density_min -0.747
_refine_diff_density_rms 0.108
_refine_ls_extinction_method none
_refine_ls_goodness_of_fit_ref 0.938
_refine_ls_hydrogen_treatment mixed
_refine_ls_matrix_type full
_refine_ls_number_parameters 283
_refine_ls_number_reflns 4689
_refine_ls_number_restraints 2
_refine_ls_restrained_S_all 0.937
_refine_ls_R_factor_all 0.0408
_refine_ls_R_factor_gt 0.0303
_refine_ls_shift/su_max 0.002
_refine_ls_shift/su_mean 0.000
_refine_ls_structure_factor_coef Fsqd
_refine_ls_weighting_details 'w=1/[\s^2^(Fo^2^)+(0.0500P)^2^+2.0000P] where P=(Fo^2^+2Fc^2^)/3'
_refine_ls_weighting_scheme calc
_refine_ls_wR_factor_gt 0.0750
_refine_ls_wR_factor_ref 0.0833
_reflns_Friedel_coverage 0.000
_reflns_number_gt 3889
_reflns_number_total 4689
_reflns_threshold_expression 'I > 2\s(I)'
_cod_data_source_file c8nj02532k2.cif
_cod_data_source_block 2
_cod_depositor_comments 'Adding full bibliography for 7057673--7057677.cif.'
_cod_original_cell_volume 2270.4(6)
_cod_database_code 7057674
_shelx_shelxl_version_number 2014/7
_shelx_space_group_comment
;
The symmetry employed for this shelxl refinement is uniquely defined
by the following loop, which should always be used as a source of
symmetry information in preference to the above space-group names.
They are only intended as comments.
;
_shelx_estimated_absorpt_t_min 0.511
_shelx_estimated_absorpt_t_max 0.584

loop_
_space_group_symop_operation_xyz
'x, y, z'
'-x+1/2, y+1/2, -z+1/2'
'-x, -y, -z'
'x-1/2, -y-1/2, z-1/2'

loop_
_atom_site_label
_atom_site_type_symbol
_atom_site_fract_x
_atom_site_fract_y
_atom_site_fract_z
_atom_site_U_iso_or_equiv
_atom_site_adp_type
_atom_site_occupancy
_atom_site_site_symmetry_order
_atom_site_calc_flag
_atom_site_refinement_flags_posn
_atom_site_refinement_flags_adp
C1 C 0.5387(3) 0.3270(3) 0.7562(3) 0.0376(9) Uani 1 1 d . .
C2 C 0.5295(4) 0.4281(4) 0.7184(3) 0.0425(10) Uani 1 1 d . .
C3 C 0.5333(5) 0.4412(4) 0.6367(3) 0.0543(13) Uani 1 1 d . .
H3 H 0.5271 0.5087 0.6129 0.065 Uiso 1 1 calc R U
C4 C 0.5463(4) 0.3541(5) 0.5899(3) 0.0594(14) Uani 1 1 d . .
H4 H 0.5453 0.3627 0.5336 0.071 Uiso 1 1 calc R U
C5 C 0.5606(4) 0.2561(5) 0.6259(3) 0.0577(13) Uani 1 1 d . .
H5 H 0.5711 0.1983 0.5942 0.069 Uiso 1 1 calc R U
C6 C 0.5598(4) 0.2401(4) 0.7099(3) 0.0445(10) Uani 1 1 d . .
C7 C 0.5948(4) 0.1369(4) 0.7484(3) 0.0510(11) Uani 1 1 d . .
H7 H 0.6232 0.0879 0.7177 0.061 Uiso 1 1 calc R U
C8 C 0.6457(5) 0.0078(4) 0.8612(4) 0.0605(13) Uani 1 1 d . .
H8A H 0.6924 -0.0244 0.8291 0.073 Uiso 1 1 calc R U
H8B H 0.5830 -0.0418 0.8631 0.073 Uiso 1 1 calc R U
C9 C 0.7285(5) 0.0359(4) 0.9513(4) 0.0564(13) Uani 1 1 d . .
H9A H 0.7642 -0.0281 0.9827 0.068 Uiso 1 1 calc R U
H9B H 0.7946 0.0809 0.9486 0.068 Uiso 1 1 calc R U
C10 C 0.7289(4) 0.1643(4) 1.0656(3) 0.0467(11) Uani 1 1 d . .
H10A H 0.7903 0.2005 1.0484 0.056 Uiso 1 1 calc R U
H10B H 0.7705 0.1247 1.1180 0.056 Uiso 1 1 calc R U
C11 C 0.6438(4) 0.2441(4) 1.0823(3) 0.0442(10) Uani 1 1 d . .
H11A H 0.5904 0.2086 1.1075 0.053 Uiso 1 1 calc R U
H11B H 0.6914 0.2963 1.1236 0.053 Uiso 1 1 calc R U
C12 C 0.5010(6) 0.6130(4) 0.7381(4) 0.0679(15) Uani 1 1 d . .
H12A H 0.5752 0.6369 0.7310 0.102 Uiso 1 1 calc R U
H12B H 0.4810 0.6591 0.7776 0.102 Uiso 1 1 calc R U
H12C H 0.4355 0.6139 0.6831 0.102 Uiso 1 1 calc R U
C13 C 0.9457(5) 0.3823(5) 0.8892(4) 0.0793(19) Uani 1 1 d . .
H13A H 0.9791 0.3157 0.9147 0.119 Uiso 1 1 calc R U
H13B H 1.0042 0.4376 0.9135 0.119 Uiso 1 1 calc R U
H13C H 0.9275 0.3792 0.8278 0.119 Uiso 1 1 calc R U
C14 C 0.8307(4) 0.4048(4) 0.9072(3) 0.0477(11) Uani 1 1 d . .
C15 C 0.7586(5) 0.5752(5) 1.2017(3) 0.0639(14) Uani 1 1 d . .
H15A H 0.7248 0.5430 1.2412 0.096 Uiso 1 1 calc R U
H15B H 0.7388 0.6493 1.1963 0.096 Uiso 1 1 calc R U
H15C H 0.8460 0.5666 1.2233 0.096 Uiso 1 1 calc R U
C16 C 0.7058(4) 0.5231(4) 1.1152(3) 0.0399(9) Uani 1 1 d . .
C17 C 0.6942(5) 0.7140(4) 0.9452(5) 0.0737(17) Uani 1 1 d . .
H17A H 0.7584 0.7080 1.0006 0.111 Uiso 1 1 calc R U
H17B H 0.6591 0.7837 0.9391 0.111 Uiso 1 1 calc R U
H17C H 0.7274 0.7021 0.9002 0.111 Uiso 1 1 calc R U
Cl1 Cl 0.33814(11) 0.12442(11) 0.88407(9) 0.0624(3) Uani 1 1 d . .
H2A H 0.617(4) 0.045(3) 1.012(3) 0.056(16) Uiso 1 1 d D .
H4A H 0.549(3) 0.660(4) 0.954(3) 0.065(17) Uiso 1 1 d D .
N1 N 0.5899(4) 0.1076(3) 0.8202(3) 0.0485(9) Uani 1 1 d . .
N2 N 0.6581(3) 0.0913(3) 0.9965(3) 0.0445(9) Uani 1 1 d D .
O1 O 0.5312(3) 0.3212(2) 0.83397(18) 0.0406(7) Uani 1 1 d . .
O2 O 0.5714(2) 0.2964(2) 1.00495(17) 0.0354(6) Uani 1 1 d . .
O3 O 0.5176(3) 0.5078(3) 0.7716(2) 0.0475(7) Uani 1 1 d . .
O4 O 0.6026(3) 0.6376(2) 0.9389(2) 0.0430(7) Uani 1 1 d D .
O5 O 0.7867(3) 0.3357(3) 0.9414(2) 0.0554(8) Uani 1 1 d . .
O6 O 0.7779(3) 0.4937(3) 0.8861(2) 0.0503(8) Uani 1 1 d . .
O7 O 0.7733(3) 0.4906(3) 1.0765(2) 0.0526(8) Uani 1 1 d . .
O8 O 0.5900(2) 0.5132(2) 1.07972(18) 0.0386(6) Uani 1 1 d . .
Tb1 Tb 0.61621(2) 0.44890(2) 0.94027(2) 0.03289(9) Uani 1 1 d . .
Zn1 Zn 0.52583(4) 0.18977(4) 0.90423(3) 0.03821(13) Uani 1 1 d . .

loop_
_atom_site_aniso_label
_atom_site_aniso_U_11
_atom_site_aniso_U_22
_atom_site_aniso_U_33
_atom_site_aniso_U_23
_atom_site_aniso_U_13
_atom_site_aniso_U_12
C1 0.0352(19) 0.041(2) 0.038(2) 0.0029(19) 0.0155(17) -0.0010(17)
C2 0.040(2) 0.048(3) 0.045(2) 0.003(2) 0.0207(19) -0.0013(19)
C3 0.051(3) 0.068(4) 0.046(3) 0.014(2) 0.020(2) -0.008(2)
C4 0.058(3) 0.085(4) 0.042(2) -0.001(3) 0.026(2) -0.006(3)
C5 0.059(3) 0.073(4) 0.053(3) -0.013(3) 0.033(2) -0.007(3)
C6 0.046(2) 0.049(3) 0.046(2) -0.009(2) 0.0237(19) 0.001(2)
C7 0.057(3) 0.046(3) 0.056(3) -0.014(2) 0.028(2) 0.000(2)
C8 0.072(3) 0.036(3) 0.079(4) -0.009(3) 0.034(3) 0.012(2)
C9 0.056(3) 0.044(3) 0.072(3) 0.002(2) 0.025(3) 0.021(2)
C10 0.040(2) 0.050(3) 0.049(2) 0.006(2) 0.0139(19) 0.007(2)
C11 0.053(2) 0.040(2) 0.042(2) 0.005(2) 0.0196(19) 0.003(2)
C12 0.087(4) 0.044(3) 0.072(3) 0.018(3) 0.026(3) 0.012(3)
C13 0.062(3) 0.092(5) 0.106(5) 0.034(4) 0.057(3) 0.028(3)
C14 0.045(2) 0.054(3) 0.053(3) 0.005(2) 0.028(2) 0.006(2)
C15 0.059(3) 0.079(4) 0.049(3) -0.014(3) 0.014(2) -0.005(3)
C16 0.039(2) 0.038(2) 0.044(2) 0.0037(19) 0.0161(18) 0.0016(18)
C17 0.069(3) 0.044(3) 0.131(5) -0.006(3) 0.062(4) -0.013(3)
Cl1 0.0505(6) 0.0538(8) 0.0827(9) 0.0013(7) 0.0228(6) -0.0140(5)
N1 0.058(2) 0.036(2) 0.056(2) -0.0064(18) 0.0249(19) 0.0066(17)
N2 0.047(2) 0.035(2) 0.058(2) 0.0059(19) 0.0261(18) 0.0065(17)
O1 0.0571(17) 0.0314(16) 0.0393(15) -0.0006(12) 0.0244(13) 0.0008(13)
O2 0.0407(14) 0.0292(15) 0.0410(14) 0.0029(12) 0.0203(12) 0.0042(11)
O3 0.0592(19) 0.0380(18) 0.0496(17) 0.0092(15) 0.0243(15) 0.0073(15)
O4 0.0492(17) 0.0285(16) 0.065(2) 0.0014(14) 0.0368(16) -0.0008(13)
O5 0.0561(18) 0.0453(19) 0.081(2) 0.0172(18) 0.0438(18) 0.0105(15)
O6 0.0518(18) 0.0444(19) 0.067(2) 0.0125(17) 0.0368(16) 0.0060(15)
O7 0.0380(15) 0.064(2) 0.061(2) -0.0087(18) 0.0230(15) 0.0007(15)
O8 0.0369(14) 0.0358(16) 0.0452(16) -0.0016(13) 0.0171(12) -0.0021(12)
Tb1 0.03570(12) 0.02675(13) 0.04342(13) 0.00069(8) 0.02284(9) 0.00011(7)
Zn1 0.0428(3) 0.0284(3) 0.0479(3) 0.0004(2) 0.0214(2) 0.00210(19)

loop_
_atom_type_symbol
_atom_type_description
_atom_type_scat_dispersion_real
_atom_type_scat_dispersion_imag
_atom_type_scat_source
C C 0.0033 0.0016 'International Tables Vol C Tables 4.2.6.8 and 6.1.1.4'
H H 0.0000 0.0000 'International Tables Vol C Tables 4.2.6.8 and 6.1.1.4'
N N 0.0061 0.0033 'International Tables Vol C Tables 4.2.6.8 and 6.1.1.4'
O O 0.0106 0.0060 'International Tables Vol C Tables 4.2.6.8 and 6.1.1.4'
Cl Cl 0.1484 0.1585 'International Tables Vol C Tables 4.2.6.8 and 6.1.1.4'
Zn Zn 0.2839 1.4301 'International Tables Vol C Tables 4.2.6.8 and 6.1.1.4'
Tb Tb -0.1723 4.1537 'International Tables Vol C Tables 4.2.6.8 and 6.1.1.4'

loop_
_geom_angle_atom_site_label_1
_geom_angle_atom_site_label_2
_geom_angle_atom_site_label_3
_geom_angle
_geom_angle_site_symmetry_1
_geom_angle_site_symmetry_3
O1 C1 C6 124.7(4) . .
O1 C1 C2 117.5(4) . .
C6 C1 C2 117.8(4) . .
O3 C2 C3 125.7(4) . .
O3 C2 C1 112.9(4) . .
C3 C2 C1 121.4(4) . .
C2 C3 C4 120.0(5) . .
C2 C3 H3 120.0 . .
C4 C3 H3 120.0 . .
C5 C4 C3 120.1(5) . .
C5 C4 H4 120.0 . .
C3 C4 H4 120.0 . .
C4 C5 C6 121.5(5) . .
C4 C5 H5 119.3 . .
C6 C5 H5 119.3 . .
C5 C6 C1 119.1(5) . .
C5 C6 C7 117.8(4) . .
C1 C6 C7 122.7(4) . .
N1 C7 C6 125.4(4) . .
N1 C7 H7 117.3 . .
C6 C7 H7 117.3 . .
N1 C8 C9 106.3(4) . .
N1 C8 H8A 110.5 . .
C9 C8 H8A 110.5 . .
N1 C8 H8B 110.5 . .
C9 C8 H8B 110.5 . .
H8A C8 H8B 108.7 . .
N2 C9 C8 109.6(4) . .
N2 C9 H9A 109.8 . .
C8 C9 H9A 109.8 . .
N2 C9 H9B 109.8 . .
C8 C9 H9B 109.8 . .
H9A C9 H9B 108.2 . .
N2 C10 C11 109.5(3) . .
N2 C10 H10A 109.8 . .
C11 C10 H10A 109.8 . .
N2 C10 H10B 109.8 . .
C11 C10 H10B 109.8 . .
H10A C10 H10B 108.2 . .
O2 C11 C10 111.6(4) . .
O2 C11 H11A 109.3 . .
C10 C11 H11A 109.3 . .
O2 C11 H11B 109.3 . .
C10 C11 H11B 109.3 . .
H11A C11 H11B 108.0 . .
O3 C12 H12A 109.5 . .
O3 C12 H12B 109.5 . .
H12A C12 H12B 109.5 . .
O3 C12 H12C 109.5 . .
H12A C12 H12C 109.5 . .
H12B C12 H12C 109.5 . .
C14 C13 H13A 109.5 . .
C14 C13 H13B 109.5 . .
H13A C13 H13B 109.5 . .
C14 C13 H13C 109.5 . .
H13A C13 H13C 109.5 . .
H13B C13 H13C 109.5 . .
O5 C14 O6 120.5(4) . .
O5 C14 C13 119.8(5) . .
O6 C14 C13 119.7(5) . .
C16 C15 H15A 109.5 . .
C16 C15 H15B 109.5 . .
H15A C15 H15B 109.5 . .
C16 C15 H15C 109.5 . .
H15A C15 H15C 109.5 . .
H15B C15 H15C 109.5 . .
O7 C16 O8 119.3(4) . .
O7 C16 C15 120.8(4) . .
O8 C16 C15 119.9(4) . .
O4 C17 H17A 109.5 . .
O4 C17 H17B 109.5 . .
H17A C17 H17B 109.5 . .
O4 C17 H17C 109.5 . .
H17A C17 H17C 109.5 . .
H17B C17 H17C 109.5 . .
C7 N1 C8 121.7(4) . .
C7 N1 Zn1 128.9(3) . .
C8 N1 Zn1 109.1(3) . .
C9 N2 C10 115.5(4) . .
C9 N2 Zn1 107.9(3) . .
C10 N2 Zn1 104.9(3) . .
C9 N2 H2A 108(4) . .
C10 N2 H2A 115(4) . .
Zn1 N2 H2A 106(4) . .
C1 O1 Zn1 128.7(3) . .
C1 O1 Tb1 122.6(3) . .
Zn1 O1 Tb1 102.95(11) . .
C11 O2 Zn1 109.1(2) . .
C11 O2 Tb1 129.2(2) . .
Zn1 O2 Tb1 101.83(11) . .
C2 O3 C12 117.7(4) . .
C2 O3 Tb1 110.7(2) . .
C12 O3 Tb1 127.2(3) . .
C17 O4 Tb1 129.3(3) . .
C17 O4 H4A 113(4) . .
Tb1 O4 H4A 114(4) . .
C14 O5 Tb1 92.8(3) . .
C14 O6 Tb1 93.3(3) . .
C16 O7 Tb1 98.1(3) . .
C16 O8 Tb1 155.1(3) . 3_667
C16 O8 Tb1 90.3(3) . .
Tb1 O8 Tb1 111.97(10) 3_667 .
O1 Tb1 O2 70.83(10) . .
O1 Tb1 O8 83.71(10) . 3_667
O2 Tb1 O8 81.55(10) . 3_667
O1 Tb1 O4 132.31(10) . .
O2 Tb1 O4 142.98(10) . .
O8 Tb1 O4 74.63(10) 3_667 .
O1 Tb1 O7 146.84(11) . .
O2 Tb1 O7 88.41(11) . .
O8 Tb1 O7 119.44(10) 3_667 .
O4 Tb1 O7 79.45(12) . .
O1 Tb1 O6 93.73(11) . .
O2 Tb1 O6 133.30(10) . .
O8 Tb1 O6 142.03(11) 3_667 .
O4 Tb1 O6 79.67(11) . .
O7 Tb1 O6 81.80(11) . .
O1 Tb1 O5 74.48(11) . .
O2 Tb1 O5 79.96(10) . .
O8 Tb1 O5 155.04(11) 3_667 .
O4 Tb1 O5 129.44(10) . .
O7 Tb1 O5 76.67(12) . .
O6 Tb1 O5 53.35(11) . .
O1 Tb1 O8 138.01(10) . .
O2 Tb1 O8 74.68(9) . .
O8 Tb1 O8 68.03(10) 3_667 .
O4 Tb1 O8 70.32(10) . .
O7 Tb1 O8 51.79(9) . .
O6 Tb1 O8 127.70(10) . .
O5 Tb1 O8 122.06(10) . .
O1 Tb1 O3 60.15(10) . .
O2 Tb1 O3 127.47(10) . .
O8 Tb1 O3 75.80(10) 3_667 .
O4 Tb1 O3 73.41(10) . .
O7 Tb1 O3 143.84(11) . .
O6 Tb1 O3 70.32(10) . .
O5 Tb1 O3 102.74(11) . .
O8 Tb1 O3 133.96(9) . .
O1 Zn1 O2 82.91(11) . .
O1 Zn1 N1 86.39(14) . .
O2 Zn1 N1 144.80(14) . .
O1 Zn1 N2 135.93(14) . .
O2 Zn1 N2 83.49(13) . .
N1 Zn1 N2 81.21(15) . .
O1 Zn1 Cl1 115.81(9) . .
O2 Zn1 Cl1 108.84(9) . .
N1 Zn1 Cl1 106.02(12) . .
N2 Zn1 Cl1 108.26(11) . .

loop_
_geom_bond_atom_site_label_1
_geom_bond_atom_site_label_2
_geom_bond_distance
_geom_bond_site_symmetry_2
C1 O1 1.317(5) .
C1 C6 1.407(6) .
C1 C2 1.408(6) .
C2 O3 1.373(6) .
C2 C3 1.373(7) .
C3 C4 1.381(7) .
C3 H3 0.9300 .
C4 C5 1.356(8) .
C4 H4 0.9300 .
C5 C6 1.403(6) .
C5 H5 0.9300 .
C6 C7 1.443(7) .
C7 N1 1.260(6) .
C7 H7 0.9300 .
C8 N1 1.470(6) .
C8 C9 1.505(8) .
C8 H8A 0.9700 .
C8 H8B 0.9700 .
C9 N2 1.463(6) .
C9 H9A 0.9700 .
C9 H9B 0.9700 .
C10 N2 1.474(6) .
C10 C11 1.505(6) .
C10 H10A 0.9700 .
C10 H10B 0.9700 .
C11 O2 1.422(5) .
C11 H11A 0.9700 .
C11 H11B 0.9700 .
C12 O3 1.425(6) .
C12 H12A 0.9600 .
C12 H12B 0.9600 .
C12 H12C 0.9600 .
C13 C14 1.496(6) .
C13 H13A 0.9600 .
C13 H13B 0.9600 .
C13 H13C 0.9600 .
C14 O5 1.242(6) .
C14 O6 1.268(6) .
C15 C16 1.495(7) .
C15 H15A 0.9600 .
C15 H15B 0.9600 .
C15 H15C 0.9600 .
C16 O7 1.241(5) .
C16 O8 1.275(5) .
C17 O4 1.414(6) .
C17 H17A 0.9600 .
C17 H17B 0.9600 .
C17 H17C 0.9600 .
Cl1 Zn1 2.2496(13) .
N1 Zn1 2.067(4) .
N2 Zn1 2.143(4) .
N2 H2A 0.848(10) .
O1 Zn1 2.036(3) .
O1 Tb1 2.332(3) .
O2 Zn1 2.058(3) .
O2 Tb1 2.345(3) .
O3 Tb1 2.716(3) .
O4 Tb1 2.386(3) .
O4 H4A 0.801(10) .
O5 Tb1 2.440(3) .
O6 Tb1 2.415(3) .
O7 Tb1 2.409(3) .
O8 Tb1 2.356(3) 3_667
O8 Tb1 2.555(3) .
Tb1 O8 2.356(3) 3_667
